data_1521201
loop_
_publ_author_name
'Ider, A.'
'Laval, J.P.'
'El Farissi, M.'

_publ_section_title
;
 Cationic ordering in tysonite type structures. I. Crystal structure of Ba
 Te F6
;
_journal_name_full 'Journal of Fluorine Chemistry'
_journal_page_first 161
_journal_page_last 166
_journal_volume 99
_journal_year 1999
_chemical_formula_sum 'Ba F6 Te'
_chemical_name_systematic 'Ba Te F6'
_space_group_IT_number 43
_symmetry_space_group_name_Hall 'F 2 -2d'
_symmetry_space_group_name_H-M 'F d d 2'
_cell_angle_alpha 90
_cell_angle_beta 90
_cell_angle_gamma 90
_cell_formula_units_Z 16
_cell_length_a 15.059
_cell_length_b 15.206
_cell_length_c 9.005
_cell_volume 2062.029
_citation_journal_id_ASTM JFLCAR
_cod_data_source_file Ider_JFLCAR_1999_115.cif
_cod_data_source_block Ba1F6Te1
_cod_original_formula_sum 'Ba1 F6 Te1'
_cod_database_code 1521201

loop_
_symmetry_equiv_pos_as_xyz
x,y,z
-x,-y,z
-x+1/4,y+1/4,z+1/4
x+3/4,-y+3/4,z+1/4
x,y+1/2,z+1/2
-x,-y+1/2,z+1/2
-x+1/4,y+3/4,z+3/4
x+3/4,-y+5/4,z+3/4
x+1/2,y,z+1/2
-x+1/2,-y,z+1/2
-x+3/4,y+1/4,z+3/4
x+5/4,-y+3/4,z+3/4
x+1/2,y+1/2,z
-x+1/2,-y+1/2,z
-x+3/4,y+3/4,z+1/4
x+5/4,-y+5/4,z+1/4

loop_
_atom_site_label
_atom_site_type_symbol
_atom_site_fract_x
_atom_site_fract_y
_atom_site_fract_z
_atom_site_occupancy
_atom_site_U_iso_or_equiv
Ba1 Ba+2 0.0761 0.1165 0.1725 1 0.0
F1 F-1 0.0835 0.2639 0.6651 1 0.0
F6 F-1 0.0053 0.1575 0.8752 1 0.0
F5 F-1 0.1387 0.0485 0.8757 1 0.0
F2 F-1 0.1604 0.2044 0.8896 1 0.0
F3 F-1 0.228 0.1419 0.6696 1 0.0
Te1 Te+4 0.1048 0.1428 0.7324 1 0.0
F4 F-1 0.0834 0.9483 0.1309 1 0.0
